data_4085548
loop_
_publ_author_name
'Jim\'enez-Tenorio, Manuel'
'Puerta, M. Carmen'
'Valerga, Pedro'

_publ_section_title
;
 Atom-Economical Synthesis of the Versatile Ruthenium Precursor
 [TpRuCl(COD)] (Tp = Hydrotris(pyrazol-1-yl)borate) Discloses a Diamine
 Ligand Dealkylation Process
;
_journal_issue 5
_journal_name_full Organometallics
_journal_page_first 1001
_journal_paper_doi 10.1021/om501307a
_journal_volume 34
_journal_year 2015
_chemical_formula_moiety 'C13 H26 Cl2 N2 Ru'
_chemical_formula_sum 'C13 H26 Cl2 N2 Ru'
_chemical_formula_weight 382.33
_chemical_name_systematic
; 
\h^2^-1,5-Cyclooctadienyl)-dichlorido-(N,N,N'-trimethylethylenediamine)-
ruthenium(II) 
;
_space_group_IT_number 15
_symmetry_cell_setting monoclinic
_symmetry_Int_Tables_number 15
_symmetry_space_group_name_Hall '-C 2yc'
_symmetry_space_group_name_H-M 'C 1 2/c 1'
_atom_sites_solution_hydrogens geom
_atom_sites_solution_primary direct
_atom_sites_solution_secondary difmap
_audit_creation_method SHELXL-97
_cell_angle_alpha 90.00
_cell_angle_beta 104.11(3)
_cell_angle_gamma 90.00
_cell_formula_units_Z 8
_cell_length_a 25.543(5)
_cell_length_b 8.7306(17)
_cell_length_c 14.199(3)
_cell_measurement_reflns_used 7000
_cell_measurement_temperature 100(2)
_cell_measurement_theta_max 27.504
_cell_measurement_theta_min 2.775
_cell_volume 3070.9(11)
_computing_cell_refinement 'SAINT (Bruker, 2001)'
_computing_data_collection 'SMART (Bruker, 2001)'
_computing_data_reduction 'SAINT (Bruker, 2001)'
_computing_molecular_graphics 'ORTEP-3 vers. 1.08 (Faruggia, 2005)'
_computing_publication_material 'SHELXTL (Sheldrick, 2001)'
_computing_structure_refinement 'SHELXTL (Sheldrick, 2001)'
_computing_structure_solution 'SHELXTL (Sheldrick, 2001)'
_diffrn_ambient_temperature 100(2)
_diffrn_measured_fraction_theta_full 0.995
_diffrn_measured_fraction_theta_max 0.995
_diffrn_measurement_device_type 'Bruker SMART APEX CCD area detector'
_diffrn_measurement_method '1700 omega scan frames, 0.3 deg, 10 sec'
_diffrn_radiation_monochromator graphite
_diffrn_radiation_probe x-ray
_diffrn_radiation_type MoK\a
_diffrn_radiation_wavelength 0.71073
_diffrn_reflns_av_R_equivalents 0.0296
_diffrn_reflns_av_sigmaI/netI 0.0260
_diffrn_reflns_limit_h_max 33
_diffrn_reflns_limit_h_min -33
_diffrn_reflns_limit_k_max 11
_diffrn_reflns_limit_k_min -10
_diffrn_reflns_limit_l_max 18
_diffrn_reflns_limit_l_min -18
_diffrn_reflns_number 12396
_diffrn_reflns_theta_full 27.53
_diffrn_reflns_theta_max 27.53
_diffrn_reflns_theta_min 1.64
_diffrn_source 'fine-focus sealed tube'
_diffrn_source_type 'Bruker SMART APEX'
_diffrn_standards_decay_% 0.0060
_diffrn_standards_number 0
_exptl_absorpt_coefficient_mu 1.355
_exptl_absorpt_correction_T_max 1.000
_exptl_absorpt_correction_T_min 0.850
_exptl_absorpt_correction_type multi-scan
_exptl_absorpt_process_details '(SADABS; Sheldrick, 2004)'
_exptl_crystal_colour orange
_exptl_crystal_density_diffrn 1.654
_exptl_crystal_density_method 'not measured'
_exptl_crystal_description plate
_exptl_crystal_F_000 1568
_exptl_crystal_size_max 0.38
_exptl_crystal_size_mid 0.19
_exptl_crystal_size_min 0.08
_refine_diff_density_max 0.504
_refine_diff_density_min -0.749
_refine_diff_density_rms 0.103
_refine_ls_extinction_method none
_refine_ls_goodness_of_fit_ref 1.066
_refine_ls_hydrogen_treatment constr
_refine_ls_matrix_type full
_refine_ls_number_parameters 166
_refine_ls_number_reflns 3535
_refine_ls_number_restraints 0
_refine_ls_restrained_S_all 1.066
_refine_ls_R_factor_all 0.0273
_refine_ls_R_factor_gt 0.0254
_refine_ls_shift/su_max 0.001
_refine_ls_shift/su_mean 0.000
_refine_ls_structure_factor_coef Fsqd
_refine_ls_weighting_details 'calc w=1/[\s^2^(Fo^2^)+(0.0210P)^2^+8.3405P] where P=(Fo^2^+2Fc^2^)/3'
_refine_ls_weighting_scheme calc
_refine_ls_wR_factor_gt 0.0580
_refine_ls_wR_factor_ref 0.0593
_reflns_number_gt 3386
_reflns_number_total 3535
_reflns_threshold_expression >2sigma(I)
_cod_data_source_file om501307a_si_002.cif
_cod_data_source_block pv1404
_cod_depositor_comments 'Adding full bibliography for 4085548.cif.'
_cod_original_sg_symbol_H-M 'C 2/c'
_cod_database_code 4085548

loop_
_symmetry_equiv_pos_as_xyz
'x, y, z'
'-x, y, -z+1/2'
'x+1/2, y+1/2, z'
'-x+1/2, y+1/2, -z+1/2'
'-x, -y, -z'
'x, -y, z-1/2'
'-x+1/2, -y+1/2, -z'
'x+1/2, -y+1/2, z-1/2'

loop_
_atom_site_label
_atom_site_type_symbol
_atom_site_fract_x
_atom_site_fract_y
_atom_site_fract_z
_atom_site_U_iso_or_equiv
_atom_site_adp_type
_atom_site_occupancy
_atom_site_symmetry_multiplicity
_atom_site_calc_flag
_atom_site_refinement_flags
Ru1 Ru 0.627208(6) 0.740706(18) 0.051173(11) 0.01143(6) Uani 1 1 d .
Cl1 Cl 0.590137(19) 0.52483(6) 0.12042(4) 0.01642(11) Uani 1 1 d .
Cl2 Cl 0.679994(19) 0.89389(6) -0.03682(4) 0.01827(11) Uani 1 1 d .
N1 N 0.59712(7) 0.6226(2) -0.09346(12) 0.0153(3) Uani 1 1 d .
N2 N 0.69437(7) 0.5863(2) 0.05910(12) 0.0153(3) Uani 1 1 d .
H2N H 0.7209 0.6448 0.0413 0.018 Uiso 1 1 calc R
C1 C 0.57664(8) 0.9488(3) 0.02001(16) 0.0177(4) Uani 1 1 d .
H1 H 0.5818 0.9399 -0.0438 0.021 Uiso 1 1 calc R
C2 C 0.54765(8) 0.8358(3) 0.05369(16) 0.0174(4) Uani 1 1 d .
H2 H 0.5326 0.7547 0.0109 0.021 Uiso 1 1 calc R
C3 C 0.53876(9) 0.8353(3) 0.15514(16) 0.0213(5) Uani 1 1 d .
H3A H 0.5208 0.7383 0.1653 0.026 Uiso 1 1 calc R
H3B H 0.5142 0.9205 0.1610 0.026 Uiso 1 1 calc R
C4 C 0.59137(9) 0.8520(3) 0.23552(16) 0.0217(5) Uani 1 1 d .
H4A H 0.5957 0.9608 0.2555 0.026 Uiso 1 1 calc R
H4B H 0.5878 0.7916 0.2927 0.026 Uiso 1 1 calc R
C5 C 0.64204(9) 0.8005(3) 0.20643(15) 0.0181(4) Uani 1 1 d .
H5 H 0.6532 0.6969 0.2177 0.022 Uiso 1 1 calc R
C6 C 0.67280(9) 0.8973(3) 0.16428(15) 0.0190(4) Uani 1 1 d .
H6 H 0.7043 0.8571 0.1489 0.023 Uiso 1 1 calc R
C7 C 0.65881(9) 1.0639(3) 0.14158(17) 0.0230(5) Uani 1 1 d .
H7A H 0.6840 1.1070 0.1054 0.028 Uiso 1 1 calc R
H7B H 0.6638 1.1214 0.2032 0.028 Uiso 1 1 calc R
C8 C 0.60043(9) 1.0866(3) 0.08123(18) 0.0235(5) Uani 1 1 d .
H8A H 0.5773 1.1113 0.1259 0.028 Uiso 1 1 calc R
H8B H 0.5996 1.1757 0.0377 0.028 Uiso 1 1 calc R
C9 C 0.64659(8) 0.5468(3) -0.11047(15) 0.0180(4) Uani 1 1 d .
H9A H 0.6696 0.6241 -0.1318 0.022 Uiso 1 1 calc R
H9B H 0.6360 0.4695 -0.1627 0.022 Uiso 1 1 calc R
C10 C 0.67821(9) 0.4699(3) -0.01855(16) 0.0197(4) Uani 1 1 d .
H10A H 0.6557 0.3903 0.0020 0.024 Uiso 1 1 calc R
H10B H 0.7107 0.4198 -0.0307 0.024 Uiso 1 1 calc R
C11 C 0.57555(9) 0.7306(3) -0.17483(16) 0.0205(5) Uani 1 1 d .
H11A H 0.5692 0.6754 -0.2367 0.031 Uiso 1 1 calc R
H11B H 0.6017 0.8129 -0.1741 0.031 Uiso 1 1 calc R
H11C H 0.5415 0.7745 -0.1673 0.031 Uiso 1 1 calc R
C12 C 0.55437(9) 0.5039(3) -0.10090(16) 0.0202(4) Uani 1 1 d .
H12A H 0.5226 0.5497 -0.0847 0.030 Uiso 1 1 calc R
H12B H 0.5681 0.4202 -0.0556 0.030 Uiso 1 1 calc R
H12C H 0.5443 0.4637 -0.1673 0.030 Uiso 1 1 calc R
C13 C 0.72179(9) 0.5121(3) 0.15191(16) 0.0214(5) Uani 1 1 d .
H13A H 0.6958 0.4490 0.1752 0.032 Uiso 1 1 calc R
H13B H 0.7365 0.5909 0.2003 0.032 Uiso 1 1 calc R
H13C H 0.7512 0.4473 0.1416 0.032 Uiso 1 1 calc R

loop_
_atom_site_aniso_label
_atom_site_aniso_U_11
_atom_site_aniso_U_22
_atom_site_aniso_U_33
_atom_site_aniso_U_23
_atom_site_aniso_U_13
_atom_site_aniso_U_12
Ru1 0.00941(9) 0.01237(10) 0.01215(9) 0.00094(6) 0.00195(6) -0.00131(5)
Cl1 0.0163(2) 0.0162(2) 0.0177(2) 0.00218(18) 0.00589(18) -0.00292(18)
Cl2 0.0150(2) 0.0181(3) 0.0224(2) 0.00526(19) 0.00601(18) -0.00217(18)
N1 0.0143(8) 0.0166(9) 0.0146(8) 0.0004(7) 0.0027(6) 0.0002(7)
N2 0.0120(8) 0.0164(9) 0.0170(8) 0.0030(7) 0.0029(6) 0.0007(7)
C1 0.0157(9) 0.0167(10) 0.0201(10) 0.0012(8) 0.0029(8) 0.0040(8)
C2 0.0129(9) 0.0171(11) 0.0221(10) -0.0014(8) 0.0038(8) 0.0034(8)
C3 0.0213(11) 0.0206(11) 0.0243(11) -0.0015(9) 0.0101(9) 0.0023(9)
C4 0.0263(11) 0.0202(11) 0.0203(10) -0.0043(9) 0.0090(9) -0.0003(9)
C5 0.0206(10) 0.0195(11) 0.0126(9) -0.0031(8) 0.0006(8) -0.0010(9)
C6 0.0179(10) 0.0199(11) 0.0176(10) -0.0045(8) 0.0015(8) -0.0032(8)
C7 0.0237(11) 0.0171(11) 0.0266(11) -0.0036(9) 0.0031(9) -0.0060(9)
C8 0.0252(11) 0.0145(11) 0.0300(12) -0.0010(9) 0.0055(9) -0.0004(9)
C9 0.0188(10) 0.0194(11) 0.0169(10) -0.0025(8) 0.0063(8) 0.0006(8)
C10 0.0173(10) 0.0195(11) 0.0230(10) -0.0003(9) 0.0063(8) 0.0006(8)
C11 0.0217(11) 0.0232(12) 0.0149(10) 0.0028(8) 0.0015(8) 0.0003(9)
C12 0.0201(10) 0.0203(11) 0.0191(10) -0.0023(9) 0.0026(8) -0.0071(9)
C13 0.0175(10) 0.0254(12) 0.0200(10) 0.0081(9) 0.0018(8) 0.0032(9)

loop_
_atom_type_symbol
_atom_type_description
_atom_type_scat_dispersion_real
_atom_type_scat_dispersion_imag
_atom_type_scat_source
C C 0.0033 0.0016 'International Tables Vol C Tables 4.2.6.8 and 6.1.1.4'
H H 0.0000 0.0000 'International Tables Vol C Tables 4.2.6.8 and 6.1.1.4'
N N 0.0061 0.0033 'International Tables Vol C Tables 4.2.6.8 and 6.1.1.4'
Cl Cl 0.1484 0.1585 'International Tables Vol C Tables 4.2.6.8 and 6.1.1.4'
Ru Ru -1.2594 0.8363 'International Tables Vol C Tables 4.2.6.8 and 6.1.1.4'

loop_
_geom_angle_atom_site_label_1
_geom_angle_atom_site_label_2
_geom_angle_atom_site_label_3
_geom_angle
N2 Ru1 C2 163.11(8)
N2 Ru1 C5 98.90(8)
C2 Ru1 C5 80.16(8)
N2 Ru1 C1 160.03(8)
C2 Ru1 C1 36.62(8)
C5 Ru1 C1 87.43(8)
N2 Ru1 C6 94.41(8)
C2 Ru1 C6 94.58(8)
C5 Ru1 C6 36.54(8)
C1 Ru1 C6 79.39(8)
N2 Ru1 N1 81.52(7)
C2 Ru1 N1 94.36(8)
C5 Ru1 N1 162.53(8)
C1 Ru1 N1 98.08(7)
C6 Ru1 N1 160.82(7)
N2 Ru1 Cl1 82.98(5)
C2 Ru1 Cl1 80.40(6)
C5 Ru1 Cl1 76.56(6)
C1 Ru1 Cl1 116.97(6)
C6 Ru1 Cl1 112.02(6)
N1 Ru1 Cl1 86.21(5)
N2 Ru1 Cl2 80.69(5)
C2 Ru1 Cl2 115.31(6)
C5 Ru1 Cl2 113.52(6)
C1 Ru1 Cl2 79.42(6)
C6 Ru1 Cl2 76.99(6)
N1 Ru1 Cl2 83.85(5)
Cl1 Ru1 Cl2 161.958(19)
C11 N1 C12 105.01(16)
C11 N1 C9 108.79(16)
C12 N1 C9 108.28(17)
C11 N1 Ru1 113.33(13)
C12 N1 Ru1 117.58(13)
C9 N1 Ru1 103.60(12)
C13 N2 C10 110.29(17)
C13 N2 Ru1 121.04(14)
C10 N2 Ru1 108.37(12)
C13 N2 H2N 105.3
C10 N2 H2N 105.3
Ru1 N2 H2N 105.3
C2 C1 C8 122.6(2)
C2 C1 Ru1 71.41(12)
C8 C1 Ru1 113.77(14)
C2 C1 H1 118.7
C8 C1 H1 118.7
Ru1 C1 H1 85.0
C1 C2 C3 123.2(2)
C1 C2 Ru1 71.97(12)
C3 C2 Ru1 111.57(14)
C1 C2 H2 118.4
C3 C2 H2 118.4
Ru1 C2 H2 86.5
C2 C3 C4 113.48(18)
C2 C3 H3A 108.9
C4 C3 H3A 108.9
C2 C3 H3B 108.9
C4 C3 H3B 108.9
H3A C3 H3B 107.7
C5 C4 C3 114.64(18)
C5 C4 H4A 108.6
C3 C4 H4A 108.6
C5 C4 H4B 108.6
C3 C4 H4B 108.6
H4A C4 H4B 107.6
C6 C5 C4 123.2(2)
C6 C5 Ru1 71.94(12)
C4 C5 Ru1 113.05(14)
C6 C5 H5 118.4
C4 C5 H5 118.4
Ru1 C5 H5 85.1
C5 C6 C7 123.3(2)
C5 C6 Ru1 71.51(12)
C7 C6 Ru1 112.59(14)
C5 C6 H6 118.4
C7 C6 H6 118.4
Ru1 C6 H6 86.0
C6 C7 C8 112.86(18)
C6 C7 H7A 109.0
C8 C7 H7A 109.0
C6 C7 H7B 109.0
C8 C7 H7B 109.0
H7A C7 H7B 107.8
C1 C8 C7 114.43(19)
C1 C8 H8A 108.7
C7 C8 H8A 108.7
C1 C8 H8B 108.7
C7 C8 H8B 108.7
H8A C8 H8B 107.6
N1 C9 C10 110.54(17)
N1 C9 H9A 109.5
C10 C9 H9A 109.5
N1 C9 H9B 109.5
C10 C9 H9B 109.5
H9A C9 H9B 108.1
N2 C10 C9 109.29(18)
N2 C10 H10A 109.8
C9 C10 H10A 109.8
N2 C10 H10B 109.8
C9 C10 H10B 109.8
H10A C10 H10B 108.3
N1 C11 H11A 109.5
N1 C11 H11B 109.5
H11A C11 H11B 109.5
N1 C11 H11C 109.5
H11A C11 H11C 109.5
H11B C11 H11C 109.5
N1 C12 H12A 109.5
N1 C12 H12B 109.5
H12A C12 H12B 109.5
N1 C12 H12C 109.5
H12A C12 H12C 109.5
H12B C12 H12C 109.5
N2 C13 H13A 109.5
N2 C13 H13B 109.5
H13A C13 H13B 109.5
N2 C13 H13C 109.5
H13A C13 H13C 109.5
H13B C13 H13C 109.5

loop_
_geom_bond_atom_site_label_1
_geom_bond_atom_site_label_2
_geom_bond_distance
Ru1 N2 2.1629(17)
Ru1 C2 2.204(2)
Ru1 C5 2.207(2)
Ru1 C1 2.211(2)
Ru1 C6 2.212(2)
Ru1 N1 2.2588(18)
Ru1 Cl1 2.4227(6)
Ru1 Cl2 2.4473(7)
N1 C11 1.489(3)
N1 C12 1.490(3)
N1 C9 1.497(3)
N2 C13 1.482(3)
N2 C10 1.483(3)
N2 H2N 0.9300
C1 C2 1.387(3)
C1 C8 1.522(3)
C1 H1 0.9500
C2 C3 1.512(3)
C2 H2 0.9500
C3 C4 1.543(3)
C3 H3A 0.9900
C3 H3B 0.9900
C4 C5 1.519(3)
C4 H4A 0.9900
C4 H4B 0.9900
C5 C6 1.385(3)
C5 H5 0.9500
C6 C7 1.514(3)
C6 H6 0.9500
C7 C8 1.541(3)
C7 H7A 0.9900
C7 H7B 0.9900
C8 H8A 0.9900
C8 H8B 0.9900
C9 C10 1.514(3)
C9 H9A 0.9900
C9 H9B 0.9900
C10 H10A 0.9900
C10 H10B 0.9900
C11 H11A 0.9800
C11 H11B 0.9800
C11 H11C 0.9800
C12 H12A 0.9800
C12 H12B 0.9800
C12 H12C 0.9800
C13 H13A 0.9800
C13 H13B 0.9800
C13 H13C 0.9800

loop_
_geom_torsion_atom_site_label_1
_geom_torsion_atom_site_label_2
_geom_torsion_atom_site_label_3
_geom_torsion_atom_site_label_4
_geom_torsion
N2 Ru1 N1 C11 -134.11(15)
C2 Ru1 N1 C11 62.38(15)
C5 Ru1 N1 C11 133.2(2)
C1 Ru1 N1 C11 25.72(15)
C6 Ru1 N1 C11 -55.2(3)
Cl1 Ru1 N1 C11 142.44(14)
Cl2 Ru1 N1 C11 -52.64(13)
N2 Ru1 N1 C12 102.98(15)
C2 Ru1 N1 C12 -60.53(16)
C5 Ru1 N1 C12 10.3(3)
C1 Ru1 N1 C12 -97.20(15)
C6 Ru1 N1 C12 -178.1(2)
Cl1 Ru1 N1 C12 19.52(14)
Cl2 Ru1 N1 C12 -175.56(15)
N2 Ru1 N1 C9 -16.38(12)
C2 Ru1 N1 C9 -179.89(13)
C5 Ru1 N1 C9 -109.1(3)
C1 Ru1 N1 C9 143.44(13)
C6 Ru1 N1 C9 62.5(3)
Cl1 Ru1 N1 C9 -99.84(12)
Cl2 Ru1 N1 C9 65.08(12)
C2 Ru1 N2 C13 -65.0(3)
C5 Ru1 N2 C13 20.42(17)
C1 Ru1 N2 C13 127.8(2)
C6 Ru1 N2 C13 56.95(17)
N1 Ru1 N2 C13 -141.91(16)
Cl1 Ru1 N2 C13 -54.72(15)
Cl2 Ru1 N2 C13 132.98(16)
C2 Ru1 N2 C10 63.8(3)
C5 Ru1 N2 C10 149.20(14)
C1 Ru1 N2 C10 -103.5(2)
C6 Ru1 N2 C10 -174.27(14)
N1 Ru1 N2 C10 -13.13(13)
Cl1 Ru1 N2 C10 74.06(13)
Cl2 Ru1 N2 C10 -98.24(13)
N2 Ru1 C1 C2 173.83(18)
C5 Ru1 C1 C2 -76.91(14)
C6 Ru1 C1 C2 -112.84(14)
N1 Ru1 C1 C2 86.43(13)
Cl1 Ru1 C1 C2 -3.41(14)
Cl2 Ru1 C1 C2 168.58(13)
N2 Ru1 C1 C8 -68.0(3)
C2 Ru1 C1 C8 118.2(2)
C5 Ru1 C1 C8 41.27(17)
C6 Ru1 C1 C8 5.34(16)
N1 Ru1 C1 C8 -155.39(16)
Cl1 Ru1 C1 C8 114.77(15)
Cl2 Ru1 C1 C8 -73.23(15)
C8 C1 C2 C3 -2.4(3)
Ru1 C1 C2 C3 104.4(2)
C8 C1 C2 Ru1 -106.84(19)
N2 Ru1 C2 C1 -172.7(2)
C5 Ru1 C2 C1 99.04(14)
C6 Ru1 C2 C1 65.33(14)
N1 Ru1 C2 C1 -97.68(13)
Cl1 Ru1 C2 C1 176.92(13)
Cl2 Ru1 C2 C1 -12.43(14)
N2 Ru1 C2 C3 67.9(3)
C5 Ru1 C2 C3 -20.32(16)
C1 Ru1 C2 C3 -119.4(2)
C6 Ru1 C2 C3 -54.02(16)
N1 Ru1 C2 C3 142.97(15)
Cl1 Ru1 C2 C3 57.57(15)
Cl2 Ru1 C2 C3 -131.78(14)
C1 C2 C3 C4 -52.1(3)
Ru1 C2 C3 C4 29.9(2)
C2 C3 C4 C5 -24.3(3)
C3 C4 C5 C6 89.5(3)
C3 C4 C5 Ru1 6.6(2)
N2 Ru1 C5 C6 85.37(14)
C2 Ru1 C5 C6 -111.72(14)
C1 Ru1 C5 C6 -75.58(14)
N1 Ru1 C5 C6 175.4(2)
Cl1 Ru1 C5 C6 165.89(14)
Cl2 Ru1 C5 C6 1.71(15)
N2 Ru1 C5 C4 -155.47(16)
C2 Ru1 C5 C4 7.43(16)
C1 Ru1 C5 C4 43.57(17)
C6 Ru1 C5 C4 119.2(2)
N1 Ru1 C5 C4 -65.4(3)
Cl1 Ru1 C5 C4 -74.95(15)
Cl2 Ru1 C5 C4 120.86(15)
C4 C5 C6 C7 -0.8(3)
Ru1 C5 C6 C7 105.4(2)
C4 C5 C6 Ru1 -106.18(19)
N2 Ru1 C6 C5 -99.01(14)
C2 Ru1 C6 C5 66.67(14)
C1 Ru1 C6 C5 100.14(14)
N1 Ru1 C6 C5 -175.80(19)
Cl1 Ru1 C6 C5 -14.82(14)
Cl2 Ru1 C6 C5 -178.39(14)
N2 Ru1 C6 C7 141.80(16)
C2 Ru1 C6 C7 -52.52(17)
C5 Ru1 C6 C7 -119.2(2)
C1 Ru1 C6 C7 -19.05(16)
N1 Ru1 C6 C7 65.0(3)
Cl1 Ru1 C6 C7 -134.01(14)
Cl2 Ru1 C6 C7 62.42(15)
C5 C6 C7 C8 -52.6(3)
Ru1 C6 C7 C8 29.5(2)
C2 C1 C8 C7 91.5(3)
Ru1 C1 C8 C7 9.1(3)
C6 C7 C8 C1 -25.4(3)
C11 N1 C9 C10 164.76(18)
C12 N1 C9 C10 -81.6(2)
Ru1 N1 C9 C10 43.92(19)
C13 N2 C10 C9 175.71(17)
Ru1 N2 C10 C9 41.12(19)
N1 C9 C10 N2 -59.7(2)
